data_7161129
loop_
_publ_author_name
'Lei, Zhikun'
'Wang, Chuanbao'
'Du, Yu'
'Wang, Yaxin'
'Teng, Jinkui'
'Guo, Xiaoping'
'Jiang, Yun-Bao'
'Yan, Xiaosheng'

_publ_section_title
;
 Hydrazine hydrate facilitates efficient synthesis of cyclodipeptides for
 antibacterial screening.
;
_journal_issue 18
_journal_name_full 'Organic &amp; biomolecular chemistry'
_journal_page_first 3969
_journal_page_last 3975
_journal_paper_doi 10.1039/d6ob00499g
_journal_volume 24
_journal_year 2026
_chemical_absolute_configuration rmad
_chemical_formula_moiety 'C13 H16 N2 O2'
_chemical_formula_sum 'C13 H16 N2 O2'
_chemical_formula_weight 232.28
_space_group_crystal_system monoclinic
_space_group_IT_number 4
_space_group_name_Hall 'P 2yb'
_space_group_name_H-M_alt 'P 1 21 1'
_atom_sites_solution_hydrogens geom
_atom_sites_solution_primary dual
_audit_creation_date 2024-11-30
_audit_creation_method
;
Olex2 1.2
(compiled 2018.05.29 svn.r3508 for OlexSys, GUI svn.r5506)
;
_audit_update_record
;
2025-01-12 deposited with the CCDC.	2026-04-27 downloaded from the CCDC.
;
_cell_angle_alpha 90
_cell_angle_beta 101.868(4)
_cell_angle_gamma 90
_cell_formula_units_Z 2
_cell_length_a 9.4693(4)
_cell_length_b 6.1019(2)
_cell_length_c 10.6945(4)
_cell_measurement_reflns_used 6930
_cell_measurement_temperature 100.01(13)
_cell_measurement_theta_max 76.7060
_cell_measurement_theta_min 4.1960
_cell_volume 604.73(4)
_computing_molecular_graphics 'Olex2 (Dolomanov et al., 2009)'
_computing_publication_material 'Olex2 (Dolomanov et al., 2009)'
_computing_structure_refinement 'ShelXL (Sheldrick, 2015)'
_computing_structure_solution 'ShelXT (Sheldrick, 2015)'
_diffrn_ambient_temperature 100.01(13)
_diffrn_measured_fraction_theta_full 0.995
_diffrn_measured_fraction_theta_max 0.963
_diffrn_measurement_device_type 'XtaLAB Synergy R, DW system, HyPix'
_diffrn_radiation_type CuK\a
_diffrn_radiation_wavelength 1.54184
_diffrn_reflns_av_R_equivalents 0.0411
_diffrn_reflns_av_unetI/netI 0.0304
_diffrn_reflns_Laue_measured_fraction_full 0.995
_diffrn_reflns_Laue_measured_fraction_max 0.963
_diffrn_reflns_limit_h_max 11
_diffrn_reflns_limit_h_min -11
_diffrn_reflns_limit_k_max 7
_diffrn_reflns_limit_k_min -7
_diffrn_reflns_limit_l_max 13
_diffrn_reflns_limit_l_min -13
_diffrn_reflns_number 10559
_diffrn_reflns_point_group_measured_fraction_full 0.990
_diffrn_reflns_point_group_measured_fraction_max 0.939
_diffrn_reflns_theta_full 67.684
_diffrn_reflns_theta_max 76.110
_diffrn_reflns_theta_min 4.224
_exptl_absorpt_coefficient_mu 0.706
_exptl_absorpt_correction_T_max 1.00000
_exptl_absorpt_correction_T_min 0.68549
_exptl_absorpt_correction_type multi-scan
_exptl_absorpt_process_details
;
CrysAlisPro 1.171.43.131a (Rigaku Oxford Diffraction, 2024)
Empirical absorption correction using spherical harmonics,
implemented in SCALE3 ABSPACK scaling algorithm.
;
_exptl_crystal_colour colourless
_exptl_crystal_density_diffrn 1.276
_exptl_crystal_description block
_exptl_crystal_F_000 248
_exptl_crystal_size_max 0.23
_exptl_crystal_size_mid 0.20
_exptl_crystal_size_min 0.19
_refine_diff_density_max 0.158
_refine_diff_density_min -0.237
_refine_diff_density_rms 0.038
_refine_ls_abs_structure_details
;
 Flack x determined using 947 quotients [(I+)-(I-)]/[(I+)+(I-)]
 (Parsons, Flack and Wagner, Acta Cryst. B69 (2013) 249-259).
;
_refine_ls_abs_structure_Flack 0.03(13)
_refine_ls_extinction_method none
_refine_ls_goodness_of_fit_ref 1.081
_refine_ls_hydrogen_treatment constr
_refine_ls_matrix_type full
_refine_ls_number_parameters 156
_refine_ls_number_reflns 2376
_refine_ls_number_restraints 1
_refine_ls_restrained_S_all 1.081
_refine_ls_R_factor_all 0.0352
_refine_ls_R_factor_gt 0.0325
_refine_ls_shift/su_max 0.000
_refine_ls_shift/su_mean 0.000
_refine_ls_structure_factor_coef Fsqd
_refine_ls_weighting_details 'w=1/[\s^2^(Fo^2^)+(0.0387P)^2^+0.1463P] where P=(Fo^2^+2Fc^2^)/3'
_refine_ls_weighting_scheme calc
_refine_ls_wR_factor_gt 0.0835
_refine_ls_wR_factor_ref 0.0852
_reflns_Friedel_coverage 0.778
_reflns_Friedel_fraction_full 0.985
_reflns_Friedel_fraction_max 0.910
_reflns_number_gt 2237
_reflns_number_total 2376
_reflns_threshold_expression 'I > 2\s(I)'
_cod_data_source_file d6ob00499g2.cif
_cod_data_source_block exp_9136_auto
_cod_depositor_comments 'Adding full bibliography for 7161129--7161131.cif.'
_cod_database_code 7161129
_shelx_shelxl_version_number 2014/8
_shelx_space_group_comment
;
The symmetry employed for this shelxl refinement is uniquely defined
by the following loop, which should always be used as a source of
symmetry information in preference to the above space-group names.
They are only intended as comments.
;
_olex2_refinement_description
;
1. Fixed Uiso
 At 1.2 times of:
  All C(H) groups, All C(H,H) groups, All N(H) groups
 At 1.5 times of:
  All C(H,H,H) groups
2.a Ternary CH refined with riding coordinates:
 C008(H008)
2.b Secondary CH2 refined with riding coordinates:
 C00B(H00D,H00E)
2.c Aromatic/amide H refined with riding coordinates:
 N003(H003), N004(H004), C00C(H00F), C00D(H00G), C00F(H00K), C00G(H00L),
 C00H(H00M)
2.d Idealised Me refined as rotating group:
 C00A(H00A,H00B,H00C), C00E(H00H,H00I,H00J)
;
_olex2_submission_special_instructions 'No special instructions were received'

loop_
_space_group_symop_operation_xyz
'x, y, z'
'-x, y+1/2, -z'

loop_
_atom_site_label
_atom_site_type_symbol
_atom_site_fract_x
_atom_site_fract_y
_atom_site_fract_z
_atom_site_U_iso_or_equiv
_atom_site_adp_type
_atom_site_occupancy
_atom_site_site_symmetry_order
_atom_site_calc_flag
_atom_site_refinement_flags_posn
_atom_site_refinement_flags_adp
_atom_site_refinement_flags_occupancy
_atom_site_disorder_assembly
_atom_site_disorder_group
O001 O 0.49255(16) 0.8596(2) 0.82698(15) 0.0226(4) Uani 1 1 d . . . . .
O002 O 0.20326(17) 0.1407(2) 0.91947(15) 0.0259(4) Uani 1 1 d . . . . .
N003 N 0.2986(2) 0.7081(3) 0.88553(17) 0.0200(4) Uani 1 1 d . . . . .
H003 H 0.2688 0.8412 0.8983 0.024 Uiso 1 1 calc R . . . .
N004 N 0.4001(2) 0.2929(3) 0.86787(17) 0.0197(4) Uani 1 1 d . . . . .
H004 H 0.4363 0.1604 0.8666 0.024 Uiso 1 1 calc R . . . .
C005 C 0.4245(2) 0.6956(3) 0.84917(19) 0.0187(4) Uani 1 1 d . . . . .
C006 C 0.2717(2) 0.3060(3) 0.8988(2) 0.0197(4) Uani 1 1 d . . . . .
C007 C 0.3815(2) 0.4579(3) 0.5979(2) 0.0225(5) Uani 1 1 d . . . . .
C008 C 0.4882(2) 0.4715(3) 0.83582(19) 0.0185(4) Uani 1 1 d . . . . .
H008 H 0.5835 0.4647 0.8969 0.022 Uiso 1 1 calc R . . . .
C009 C 0.2032(2) 0.5294(3) 0.9071(2) 0.0194(4) Uani 1 1 d . . . . .
C00A C 0.1693(2) 0.5577(4) 1.0402(2) 0.0240(5) Uani 1 1 d . . . . .
H00A H 0.2575 0.5355 1.1053 0.036 Uiso 1 1 calc GR . . . .
H00B H 0.0965 0.4500 1.0522 0.036 Uiso 1 1 calc GR . . . .
H00C H 0.1323 0.7059 1.0483 0.036 Uiso 1 1 calc GR . . . .
C00B C 0.5170(2) 0.4403(3) 0.7004(2) 0.0221(5) Uani 1 1 d . . . . .
H00D H 0.5869 0.5526 0.6848 0.027 Uiso 1 1 calc R . . . .
H00E H 0.5612 0.2946 0.6948 0.027 Uiso 1 1 calc R . . . .
C00C C 0.2888(3) 0.2794(4) 0.5665(2) 0.0273(5) Uani 1 1 d . . . . .
H00F H 0.3129 0.1428 0.6080 0.033 Uiso 1 1 calc R . . . .
C00D C 0.3435(3) 0.6561(4) 0.5352(2) 0.0254(5) Uani 1 1 d . . . . .
H00G H 0.4052 0.7795 0.5551 0.030 Uiso 1 1 calc R . . . .
C00E C 0.0650(3) 0.5401(4) 0.8036(2) 0.0262(5) Uani 1 1 d . . . . .
H00H H 0.0167 0.6806 0.8092 0.039 Uiso 1 1 calc GR . . . .
H00I H 0.0005 0.4201 0.8161 0.039 Uiso 1 1 calc GR . . . .
H00J H 0.0895 0.5263 0.7192 0.039 Uiso 1 1 calc GR . . . .
C00F C 0.1617(3) 0.2990(4) 0.4752(2) 0.0322(6) Uani 1 1 d . . . . .
H00K H 0.0994 0.1763 0.4549 0.039 Uiso 1 1 calc R . . . .
C00G C 0.2167(3) 0.6755(4) 0.4441(2) 0.0303(5) Uani 1 1 d . . . . .
H00L H 0.1923 0.8117 0.4022 0.036 Uiso 1 1 calc R . . . .
C00H C 0.1258(3) 0.4974(4) 0.4139(2) 0.0316(5) Uani 1 1 d . . . . .
H00M H 0.0390 0.5111 0.3513 0.038 Uiso 1 1 calc R . . . .

loop_
_atom_site_aniso_label
_atom_site_aniso_U_11
_atom_site_aniso_U_22
_atom_site_aniso_U_33
_atom_site_aniso_U_23
_atom_site_aniso_U_13
_atom_site_aniso_U_12
O001 0.0261(8) 0.0158(7) 0.0261(9) -0.0001(6) 0.0061(7) -0.0014(6)
O002 0.0286(8) 0.0157(7) 0.0353(9) 0.0011(7) 0.0105(7) -0.0012(7)
N003 0.0240(9) 0.0119(8) 0.0239(9) -0.0011(7) 0.0043(7) 0.0010(7)
N004 0.0248(9) 0.0129(8) 0.0209(9) 0.0000(7) 0.0039(7) 0.0019(7)
C005 0.0232(11) 0.0154(10) 0.0157(9) -0.0010(8) 0.0003(8) 0.0001(9)
C006 0.0242(11) 0.0147(10) 0.0187(10) 0.0003(8) 0.0013(8) -0.0001(8)
C007 0.0275(12) 0.0228(10) 0.0186(10) -0.0017(9) 0.0082(8) 0.0012(9)
C008 0.0209(11) 0.0149(10) 0.0190(10) 0.0004(8) 0.0028(8) 0.0003(8)
C009 0.0210(11) 0.0136(10) 0.0234(11) 0.0001(8) 0.0039(8) -0.0006(8)
C00A 0.0256(11) 0.0211(11) 0.0265(12) 0.0001(9) 0.0079(9) 0.0017(9)
C00B 0.0250(12) 0.0189(10) 0.0239(11) -0.0008(8) 0.0084(9) 0.0008(9)
C00C 0.0357(13) 0.0215(11) 0.0237(11) -0.0021(9) 0.0041(10) -0.0026(10)
C00D 0.0299(11) 0.0252(11) 0.0220(11) 0.0004(10) 0.0073(9) -0.0014(10)
C00E 0.0274(12) 0.0223(11) 0.0268(11) 0.0009(9) 0.0012(9) 0.0023(9)
C00F 0.0367(14) 0.0306(13) 0.0277(12) -0.0077(10) 0.0033(10) -0.0095(11)
C00G 0.0352(13) 0.0302(12) 0.0253(11) 0.0032(10) 0.0062(9) 0.0027(11)
C00H 0.0293(12) 0.0399(14) 0.0232(11) -0.0040(11) -0.0005(9) 0.0010(11)

loop_
_atom_type_symbol
_atom_type_description
_atom_type_scat_dispersion_real
_atom_type_scat_dispersion_imag
_atom_type_scat_source
C C 0.0181 0.0091 'International Tables Vol C Tables 4.2.6.8 and 6.1.1.4'
H H 0.0000 0.0000 'International Tables Vol C Tables 4.2.6.8 and 6.1.1.4'
N N 0.0311 0.0180 'International Tables Vol C Tables 4.2.6.8 and 6.1.1.4'
O O 0.0492 0.0322 'International Tables Vol C Tables 4.2.6.8 and 6.1.1.4'

loop_
_geom_angle_atom_site_label_1
_geom_angle_atom_site_label_2
_geom_angle_atom_site_label_3
_geom_angle
_geom_angle_site_symmetry_1
_geom_angle_site_symmetry_3
_geom_angle_publ_flag
C005 N003 H003 115.8 . . ?
C005 N003 C009 128.50(17) . . ?
C009 N003 H003 115.8 . . ?
C006 N004 H004 116.1 . . ?
C006 N004 C008 127.83(17) . . ?
C008 N004 H004 116.1 . . ?
O001 C005 N003 122.86(18) . . ?
O001 C005 C008 118.55(18) . . ?
N003 C005 C008 118.59(18) . . ?
O002 C006 N004 122.29(18) . . ?
O002 C006 C009 118.19(18) . . ?
N004 C006 C009 119.51(17) . . ?
C00C C007 C00B 121.2(2) . . ?
C00D C007 C00B 120.52(19) . . ?
C00D C007 C00C 118.3(2) . . ?
N004 C008 C005 113.24(17) . . ?
N004 C008 H008 107.4 . . ?
N004 C008 C00B 110.49(17) . . ?
C005 C008 H008 107.4 . . ?
C005 C008 C00B 110.58(16) . . ?
C00B C008 H008 107.4 . . ?
N003 C009 C006 111.96(16) . . ?
N003 C009 C00A 108.42(17) . . ?
N003 C009 C00E 108.52(17) . . ?
C006 C009 C00A 109.20(17) . . ?
C006 C009 C00E 107.91(17) . . ?
C00E C009 C00A 110.85(18) . . ?
C009 C00A H00A 109.5 . . ?
C009 C00A H00B 109.5 . . ?
C009 C00A H00C 109.5 . . ?
H00A C00A H00B 109.5 . . ?
H00A C00A H00C 109.5 . . ?
H00B C00A H00C 109.5 . . ?
C007 C00B C008 112.68(18) . . ?
C007 C00B H00D 109.1 . . ?
C007 C00B H00E 109.1 . . ?
C008 C00B H00D 109.1 . . ?
C008 C00B H00E 109.1 . . ?
H00D C00B H00E 107.8 . . ?
C007 C00C H00F 119.6 . . ?
C00F C00C C007 120.9(2) . . ?
C00F C00C H00F 119.6 . . ?
C007 C00D H00G 119.6 . . ?
C00G C00D C007 120.9(2) . . ?
C00G C00D H00G 119.6 . . ?
C009 C00E H00H 109.5 . . ?
C009 C00E H00I 109.5 . . ?
C009 C00E H00J 109.5 . . ?
H00H C00E H00I 109.5 . . ?
H00H C00E H00J 109.5 . . ?
H00I C00E H00J 109.5 . . ?
C00C C00F H00K 120.0 . . ?
C00H C00F C00C 120.0(2) . . ?
C00H C00F H00K 120.0 . . ?
C00D C00G H00L 119.8 . . ?
C00H C00G C00D 120.3(2) . . ?
C00H C00G H00L 119.8 . . ?
C00F C00H H00M 120.1 . . ?
C00G C00H C00F 119.7(2) . . ?
C00G C00H H00M 120.1 . . ?

loop_
_geom_bond_atom_site_label_1
_geom_bond_atom_site_label_2
_geom_bond_distance
_geom_bond_site_symmetry_2
_geom_bond_publ_flag
O001 C005 1.239(3) . ?
O002 C006 1.243(3) . ?
N003 H003 0.8800 . ?
N003 C005 1.329(3) . ?
N003 C009 1.464(3) . ?
N004 H004 0.8800 . ?
N004 C006 1.326(3) . ?
N004 C008 1.456(3) . ?
C005 C008 1.514(3) . ?
C006 C009 1.520(3) . ?
C007 C00B 1.510(3) . ?
C007 C00C 1.396(3) . ?
C007 C00D 1.394(3) . ?
C008 H008 1.0000 . ?
C008 C00B 1.540(3) . ?
C009 C00A 1.532(3) . ?
C009 C00E 1.531(3) . ?
C00A H00A 0.9800 . ?
C00A H00B 0.9800 . ?
C00A H00C 0.9800 . ?
C00B H00D 0.9900 . ?
C00B H00E 0.9900 . ?
C00C H00F 0.9500 . ?
C00C C00F 1.390(4) . ?
C00D H00G 0.9500 . ?
C00D C00G 1.387(3) . ?
C00E H00H 0.9800 . ?
C00E H00I 0.9800 . ?
C00E H00J 0.9800 . ?
C00F H00K 0.9500 . ?
C00F C00H 1.386(4) . ?
C00G H00L 0.9500 . ?
C00G C00H 1.383(4) . ?
C00H H00M 0.9500 . ?
